data_4119601
loop_
_publ_author_name
'Hai-Feng Su'
'Lan Xue'
'Yun-Hua Li'
'Shui-Chao Lin'
'Yi-Mei Wen'
'Rong-Bin Huang'
'Su-Yuan Xie'
'Lan-Sun Zheng'

_publ_contact_author
;
      Xie, SuYuan 
      Department of Chemistry
      Xiamen University
      Xiamen, 361005
      P. R. China
;
_publ_contact_author_email syxie@xmu.edu.cn
_publ_contact_author_fax 86-592-2183047
_publ_contact_author_phone 86-592-2183047
_publ_section_title
;
 Probing Hydrogen Bond Energies by Mass Spectrometry
;
_journal_name_full 'Journal of the American Chemical Society'
_journal_page_first 6122
_journal_page_last 6129
_journal_paper_doi 10.1021/ja312133k
_journal_volume 135
_journal_year 2013
_chemical_formula_sum 'C17 H24 N2 O4 S'
_chemical_formula_weight 352.44
_chemical_name_systematic
; 
 ? 
;
_space_group_IT_number 2
_symmetry_cell_setting triclinic
_symmetry_space_group_name_Hall '-P 1'
_symmetry_space_group_name_H-M 'P -1'
_atom_sites_solution_hydrogens geom
_atom_sites_solution_primary direct
_atom_sites_solution_secondary difmap
_audit_creation_method SHELXL-97
_cell_angle_alpha 100.34(3)
_cell_angle_beta 105.73(3)
_cell_angle_gamma 111.70(3)
_cell_formula_units_Z 2
_cell_length_a 9.1080(18)
_cell_length_b 10.201(2)
_cell_length_c 11.290(2)
_cell_measurement_temperature 173(2)
_cell_volume 891.1(5)
_computing_structure_refinement 'SHELXL-97 (Sheldrick, 1997)'
_computing_structure_solution 'SHELXS-97 (Sheldrick, 1990)'
_diffrn_ambient_temperature 173(2)
_diffrn_measured_fraction_theta_full 0.995
_diffrn_measured_fraction_theta_max 0.995
_diffrn_radiation_monochromator graphite
_diffrn_radiation_source 'fine-focus sealed tube'
_diffrn_radiation_type MoK\a
_diffrn_radiation_wavelength 0.71073
_diffrn_reflns_av_R_equivalents 0.0219
_diffrn_reflns_av_sigmaI/netI 0.0286
_diffrn_reflns_limit_h_max 10
_diffrn_reflns_limit_h_min -11
_diffrn_reflns_limit_k_max 12
_diffrn_reflns_limit_k_min -12
_diffrn_reflns_limit_l_max 13
_diffrn_reflns_limit_l_min -13
_diffrn_reflns_number 7731
_diffrn_reflns_theta_full 26.00
_diffrn_reflns_theta_max 26.00
_diffrn_reflns_theta_min 3.09
_exptl_absorpt_coefficient_mu 0.205
_exptl_absorpt_correction_T_max 0.9412
_exptl_absorpt_correction_T_min 0.9046
_exptl_crystal_density_diffrn 1.314
_exptl_crystal_F_000 376
_exptl_crystal_size_max 0.50
_exptl_crystal_size_mid 0.30
_exptl_crystal_size_min 0.30
_refine_diff_density_max 0.279
_refine_diff_density_min -0.294
_refine_diff_density_rms 0.065
_refine_ls_extinction_method none
_refine_ls_goodness_of_fit_ref 1.126
_refine_ls_hydrogen_treatment mixed
_refine_ls_matrix_type full
_refine_ls_number_parameters 209
_refine_ls_number_reflns 3486
_refine_ls_number_restraints 1
_refine_ls_restrained_S_all 1.126
_refine_ls_R_factor_all 0.0509
_refine_ls_R_factor_gt 0.0350
_refine_ls_shift/su_max 0.026
_refine_ls_shift/su_mean 0.001
_refine_ls_structure_factor_coef Fsqd
_refine_ls_weighting_details 'calc w=1/[\s^2^(Fo^2^)+(0.0484P)^2^+0.2694P] where P=(Fo^2^+2Fc^2^)/3'
_refine_ls_weighting_scheme calc
_refine_ls_wR_factor_gt 0.0878
_refine_ls_wR_factor_ref 0.1091
_reflns_number_gt 2719
_reflns_number_total 3486
_reflns_threshold_expression >2sigma(I)
_cod_data_source_file ja312133k_4.cif
_cod_data_source_block p3
_cod_original_cell_volume 891.0(3)
_cod_database_code 4119601

loop_
_symmetry_equiv_pos_as_xyz
'x, y, z'
'-x, -y, -z'

loop_
_atom_site_label
_atom_site_type_symbol
_atom_site_fract_x
_atom_site_fract_y
_atom_site_fract_z
_atom_site_U_iso_or_equiv
_atom_site_adp_type
_atom_site_occupancy
_atom_site_symmetry_multiplicity
_atom_site_calc_flag
_atom_site_refinement_flags
S1 S 0.46978(5) 0.28340(5) 0.70649(5) 0.03556(15) Uani 1 1 d .
N2 N 0.64821(17) 0.13918(16) 0.76451(14) 0.0293(3) Uani 1 1 d .
O1 O 0.90329(15) 0.07140(14) 0.83946(13) 0.0399(3) Uani 1 1 d .
O2 O 1.06442(15) 0.30441(15) 0.96934(13) 0.0417(3) Uani 1 1 d .
O3 O 2.38813(15) 0.36350(16) 1.35536(13) 0.0450(4) Uani 1 1 d .
O4 O 2.29374(9) 0.45839(8) 1.49279(7) 0.0479(4) Uani 1 1 d D
H4B H 2.3987 0.5129 1.5375 0.057 Uiso 1 1 d RD
C5 C 0.17066(9) -0.14593(8) 0.47613(7) 0.0312(4) Uani 1 1 d R
C9 C 1.04881(9) 0.18149(8) 0.91957(7) 0.0317(4) Uani 1 1 d R
C2 C 0.49224(9) 0.03569(8) 0.66835(7) 0.0274(4) Uani 1 1 d R
C15 C 1.97326(9) 0.34727(8) 1.27815(7) 0.0321(4) Uani 1 1 d R
H15A H 1.9647 0.3853 1.3619 0.038 Uiso 1 1 calc R
H15B H 2.0239 0.4331 1.2486 0.038 Uiso 1 1 calc R
C14 C 1.7965(2) 0.2421(2) 1.17909(17) 0.0323(4) Uani 1 1 d .
H14A H 1.7484 0.1552 1.2081 0.039 Uiso 1 1 calc R
H14B H 1.8062 0.2055 1.0955 0.039 Uiso 1 1 calc R
C4 C 0.2862(2) -0.2022(2) 0.52110(17) 0.0333(4) Uani 1 1 d .
H4A H 0.2537 -0.3050 0.4856 0.040 Uiso 1 1 calc R
C1 C 0.6538(2) 0.2708(2) 0.79297(17) 0.0306(4) Uani 1 1 d .
C7 C 0.3774(2) 0.09323(19) 0.62434(17) 0.0290(4) Uani 1 1 d .
N1 N 0.78988(19) 0.39145(17) 0.88049(16) 0.0411(4) Uani 1 1 d .
H1A H 0.8818 0.3840 0.9222 0.049 Uiso 1 1 calc R
H1B H 0.7872 0.4781 0.8962 0.049 Uiso 1 1 calc R
C12 C 1.4969(2) 0.1996(2) 1.06057(17) 0.0326(4) Uani 1 1 d .
H12A H 1.4547 0.1150 1.0937 0.039 Uiso 1 1 calc R
H12B H 1.5067 0.1609 0.9776 0.039 Uiso 1 1 calc R
C17 C 2.2685(2) 0.37035(19) 1.38725(17) 0.0296(4) Uani 1 1 d .
C13 C 1.6734(2) 0.3120(2) 1.15710(17) 0.0336(4) Uani 1 1 d .
H13A H 1.6652 0.3514 1.2406 0.040 Uiso 1 1 calc R
H13B H 1.7179 0.3963 1.1241 0.040 Uiso 1 1 calc R
C6 C 0.2184(2) 0.0043(2) 0.52808(17) 0.0323(4) Uani 1 1 d .
H6A H 0.1431 0.0456 0.4980 0.039 Uiso 1 1 calc R
C11 C 1.3662(2) 0.2610(2) 1.03433(17) 0.0342(4) Uani 1 1 d .
H11A H 1.3582 0.3036 1.1170 0.041 Uiso 1 1 calc R
H11B H 1.4030 0.3413 0.9956 0.041 Uiso 1 1 calc R
C3 C 0.4460(2) -0.1135(2) 0.61534(17) 0.0319(4) Uani 1 1 d .
H3A H 0.5227 -0.1543 0.6432 0.038 Uiso 1 1 calc R
C10 C 1.1933(2) 0.1392(2) 0.94286(19) 0.0359(4) Uani 1 1 d .
H10A H 1.2016 0.1040 0.8584 0.043 Uiso 1 1 calc R
H10B H 1.1652 0.0546 0.9779 0.043 Uiso 1 1 calc R
C16 C 2.0887(2) 0.2696(2) 1.29751(19) 0.0358(4) Uani 1 1 d .
H16A H 2.0409 0.1879 1.3323 0.043 Uiso 1 1 calc R
H16B H 2.0890 0.2249 1.2122 0.043 Uiso 1 1 calc R
C8 C -0.0020(2) -0.2480(2) 0.37242(19) 0.0413(5) Uani 1 1 d .
H8A H -0.0665 -0.1911 0.3523 0.062 Uiso 1 1 calc R
H8B H -0.0636 -0.3269 0.4035 0.062 Uiso 1 1 calc R
H8C H 0.0120 -0.2921 0.2942 0.062 Uiso 1 1 calc R
H1C H 0.813(4) 0.101(3) 0.819(3) 0.087(9) Uiso 1 1 d .

loop_
_atom_site_aniso_label
_atom_site_aniso_U_11
_atom_site_aniso_U_22
_atom_site_aniso_U_33
_atom_site_aniso_U_23
_atom_site_aniso_U_13
_atom_site_aniso_U_12
S1 0.0285(2) 0.0294(3) 0.0455(3) 0.0098(2) 0.0072(2) 0.01475(19)
N2 0.0232(7) 0.0301(8) 0.0324(8) 0.0094(6) 0.0073(6) 0.0118(6)
O1 0.0238(6) 0.0312(7) 0.0512(8) 0.0085(6) -0.0005(6) 0.0107(5)
O2 0.0303(7) 0.0383(8) 0.0418(8) -0.0028(6) -0.0005(6) 0.0169(6)
O3 0.0274(7) 0.0533(9) 0.0446(8) 0.0000(7) 0.0087(6) 0.0180(6)
O4 0.0263(6) 0.0562(9) 0.0425(8) -0.0072(7) 0.0018(6) 0.0172(6)
C5 0.0261(8) 0.0345(10) 0.0294(9) 0.0100(8) 0.0104(7) 0.0097(7)
C9 0.0254(8) 0.0335(10) 0.0303(9) 0.0091(8) 0.0043(7) 0.0116(7)
C2 0.0223(8) 0.0319(9) 0.0284(9) 0.0110(7) 0.0096(7) 0.0113(7)
C15 0.0229(8) 0.0328(10) 0.0355(10) 0.0088(8) 0.0059(7) 0.0114(7)
C14 0.0230(8) 0.0359(10) 0.0339(10) 0.0087(8) 0.0068(7) 0.0125(7)
C4 0.0338(9) 0.0287(10) 0.0350(10) 0.0078(8) 0.0132(8) 0.0122(8)
C1 0.0246(8) 0.0336(10) 0.0334(9) 0.0111(8) 0.0106(7) 0.0125(7)
C7 0.0254(8) 0.0282(9) 0.0336(9) 0.0121(7) 0.0105(7) 0.0113(7)
N1 0.0295(8) 0.0314(9) 0.0490(10) 0.0031(7) 0.0038(7) 0.0117(7)
C12 0.0262(9) 0.0356(10) 0.0338(10) 0.0087(8) 0.0069(8) 0.0153(8)
C17 0.0255(8) 0.0285(9) 0.0342(10) 0.0094(8) 0.0069(7) 0.0143(7)
C13 0.0239(8) 0.0385(11) 0.0332(10) 0.0081(8) 0.0056(7) 0.0134(8)
C6 0.0249(8) 0.0391(11) 0.0345(10) 0.0138(8) 0.0094(8) 0.0157(8)
C11 0.0249(8) 0.0374(10) 0.0329(10) 0.0067(8) 0.0037(7) 0.0131(8)
C3 0.0301(9) 0.0315(10) 0.0369(10) 0.0125(8) 0.0117(8) 0.0161(8)
C10 0.0265(9) 0.0342(10) 0.0401(10) 0.0103(8) 0.0027(8) 0.0137(8)
C16 0.0241(8) 0.0341(10) 0.0394(10) 0.0046(8) 0.0035(8) 0.0119(7)
C8 0.0310(9) 0.0410(11) 0.0384(11) 0.0083(9) 0.0063(8) 0.0086(8)

loop_
_atom_type_symbol
_atom_type_description
_atom_type_scat_dispersion_real
_atom_type_scat_dispersion_imag
_atom_type_scat_source
C C 0.0033 0.0016 'International Tables Vol C Tables 4.2.6.8 and 6.1.1.4'
H H 0.0000 0.0000 'International Tables Vol C Tables 4.2.6.8 and 6.1.1.4'
N N 0.0061 0.0033 'International Tables Vol C Tables 4.2.6.8 and 6.1.1.4'
O O 0.0106 0.0060 'International Tables Vol C Tables 4.2.6.8 and 6.1.1.4'
S S 0.1246 0.1234 'International Tables Vol C Tables 4.2.6.8 and 6.1.1.4'

loop_
_geom_angle_atom_site_label_1
_geom_angle_atom_site_label_2
_geom_angle_atom_site_label_3
_geom_angle
C7 S1 C1 88.92(9)
C1 N2 C2 111.01(13)
C9 O1 H1C 112.4(17)
C17 O4 H4B 112.8
C6 C5 C4 118.77(12)
C6 C5 C8 121.25(12)
C4 C5 C8 119.98(12)
O2 C9 O1 123.37(10)
O2 C9 C10 123.90(11)
O1 C9 C10 112.73(11)
C3 C2 N2 125.62(11)
C3 C2 C7 119.41(12)
N2 C2 C7 114.97(11)
C14 C15 C16 111.33(11)
C14 C15 H15A 109.4
C16 C15 H15A 109.4
C14 C15 H15B 109.4
C16 C15 H15B 109.4
H15A C15 H15B 108.0
C15 C14 C13 114.01(14)
C15 C14 H14A 108.8
C13 C14 H14A 108.8
C15 C14 H14B 108.8
C13 C14 H14B 108.8
H14A C14 H14B 107.6
C3 C4 C5 122.27(16)
C3 C4 H4A 118.9
C5 C4 H4A 118.9
N2 C1 N1 123.52(16)
N2 C1 S1 115.61(14)
N1 C1 S1 120.86(14)
C6 C7 C2 121.53(15)
C6 C7 S1 128.97(14)
C2 C7 S1 109.49(11)
C1 N1 H1A 120.0
C1 N1 H1B 120.0
H1A N1 H1B 120.0
C13 C12 C11 114.57(15)
C13 C12 H12A 108.6
C11 C12 H12A 108.6
C13 C12 H12B 108.6
C11 C12 H12B 108.6
H12A C12 H12B 107.6
O3 C17 O4 122.54(15)
O3 C17 C16 119.07(16)
O4 C17 C16 118.39(15)
C12 C13 C14 111.46(15)
C12 C13 H13A 109.3
C14 C13 H13A 109.3
C12 C13 H13B 109.3
C14 C13 H13B 109.3
H13A C13 H13B 108.0
C7 C6 C5 119.18(15)
C7 C6 H6A 120.4
C5 C6 H6A 120.4
C10 C11 C12 110.54(15)
C10 C11 H11A 109.5
C12 C11 H11A 109.5
C10 C11 H11B 109.5
C12 C11 H11B 109.5
H11A C11 H11B 108.1
C4 C3 C2 118.82(15)
C4 C3 H3A 120.6
C2 C3 H3A 120.6
C9 C10 C11 115.87(14)
C9 C10 H10A 108.3
C11 C10 H10A 108.3
C9 C10 H10B 108.3
C11 C10 H10B 108.3
H10A C10 H10B 107.4
C17 C16 C15 113.88(14)
C17 C16 H16A 108.8
C15 C16 H16A 108.8
C17 C16 H16B 108.8
C15 C16 H16B 108.8
H16A C16 H16B 107.7
C5 C8 H8A 109.5
C5 C8 H8B 109.5
H8A C8 H8B 109.5
C5 C8 H8C 109.5
H8A C8 H8C 109.5
H8B C8 H8C 109.5

loop_
_geom_bond_atom_site_label_1
_geom_bond_atom_site_label_2
_geom_bond_distance
S1 C7 1.748(2)
S1 C1 1.7596(18)
N2 C1 1.302(2)
N2 C2 1.3980(17)
O1 C9 1.3117(16)
O1 H1C 0.97(3)
O2 C9 1.2166(15)
O3 C17 1.257(2)
O4 C17 1.2626(19)
O4 H4B 0.8500
C5 C6 1.388(2)
C5 C4 1.399(2)
C5 C8 1.510(2)
C9 C10 1.5034(19)
C2 C3 1.384(2)
C2 C7 1.4009(18)
C15 C14 1.520(2)
C15 C16 1.5281(19)
C15 H15A 0.9900
C15 H15B 0.9900
C14 C13 1.527(2)
C14 H14A 0.9900
C14 H14B 0.9900
C4 C3 1.382(3)
C4 H4A 0.9500
C1 N1 1.341(2)
C7 C6 1.386(2)
N1 H1A 0.8800
N1 H1B 0.8800
C12 C13 1.524(2)
C12 C11 1.524(2)
C12 H12A 0.9900
C12 H12B 0.9900
C17 C16 1.499(2)
C13 H13A 0.9900
C13 H13B 0.9900
C6 H6A 0.9500
C11 C10 1.517(3)
C11 H11A 0.9900
C11 H11B 0.9900
C3 H3A 0.9500
C10 H10A 0.9900
C10 H10B 0.9900
C16 H16A 0.9900
C16 H16B 0.9900
C8 H8A 0.9800
C8 H8B 0.9800
C8 H8C 0.9800

loop_
_geom_hbond_atom_site_label_D
_geom_hbond_atom_site_label_H
_geom_hbond_atom_site_label_A
_geom_hbond_distance_DH
_geom_hbond_distance_HA
_geom_hbond_distance_DA
_geom_hbond_angle_DHA
_geom_hbond_site_symmetry_A
O4 H4B O3 0.85 1.79 2.633(2) 173.6 2_:68
N1 H1A O2 0.88 2.09 2.941(2) 161.4 .
N1 H1B O2 0.88 2.12 2.848(2) 138.9 2_767
O1 H1C N2 0.97(3) 1.67(3) 2.6311(19) 173(3) .
